data_1531912
loop_
_publ_author_name
'Mueller-Bunz, H.'
'Schleid, T.'

_publ_section_title
;
 La2 Si2 O7 im I-Typ: gemaess La6 (Si4 O13) (Si O4)2 kein echtes
 Lanthandisilicat
;
_journal_name_full 'Zeitschrift fuer Anorganische und Allgemeine Chemie'
_journal_page_first 564
_journal_page_last 569
_journal_volume 628
_journal_year 2002
_chemical_formula_sum 'La6 O21 Si6'
_chemical_name_systematic 'La6 (Si4 O13) (Si O4)2'
_space_group_IT_number 14
_symmetry_space_group_name_Hall '-P 2ybc'
_symmetry_space_group_name_H-M 'P 1 21/c 1'
_cell_angle_alpha 90
_cell_angle_beta 90.159
_cell_angle_gamma 90
_cell_formula_units_Z 4
_cell_length_a 7.2614
_cell_length_b 23.532
_cell_length_c 10.1311
_cell_volume 1731.148
_citation_journal_id_ASTM ZAACAB
_cod_data_source_file Mueller-Bunz_ZAACAB_2002_1035.cif
_cod_data_source_block La6O21Si6
_cod_database_code 1531912

loop_
_symmetry_equiv_pos_as_xyz
x,y,z
-x,y+1/2,-z+1/2
-x,-y,-z
x,-y-1/2,z-1/2

loop_
_atom_site_label
_atom_site_type_symbol
_atom_site_fract_x
_atom_site_fract_y
_atom_site_fract_z
_atom_site_occupancy
_atom_site_U_iso_or_equiv
O20 O-2 0.371 0.2132 0.148 1 0.0
Si6 Si+4 0.1865 0.2757 0.5563 1 0.0
O21 O-2 0.205 0.2754 0.395 1 0.0
La5 La+3 0.1452 0.4248 0.50788 1 0.0
La6 La+3 0.6468 0.42593 0.00516 1 0.0
O10 O-2 0.648 0.4893 0.372 1 0.0
La3 La+3 0.4093 0.31675 0.23597 1 0.0
O14 O-2 0.636 0.2859 0.403 1 0.0
Si5 Si+4 0.6872 0.22 0.4381 1 0.0
Si3 Si+4 0.5698 0.5317 0.2661 1 0.0
La1 La+3 0.6702 0.16445 0.13582 1 0.0
O1 O-2 0.33 0.3943 0.05 1 0.0
O7 O-2 0.358 0.9618 0.804 1 0.0
La2 La+3 0.1666 0.33978 0.86022 1 0.0
O16 O-2 0.871 0.212 0.348 1 0.0
O6 O-2 0.902 0.4049 0.774 1 0.0
O3 O-2 0.967 0.3976 0.047 1 0.0
O9 O-2 0.571 0.5095 0.12 1 0.0
Si1 Si+4 0.1469 0.42 0.1232 1 0.0
O17 O-2 0.542 0.3304 0.884 1 0.0
O11 O-2 0.825 0.1065 0.959 1 0.0
La4 La+3 0.9117 0.18407 0.7678 1 0.0
O18 O-2 0.038 0.3252 0.605 1 0.0
Si2 Si+4 0.1514 0.9688 0.7631 1 0.0
O8 O-2 0.663 0.5908 0.287 1 0.0
O4 O-2 0.847 0.9905 0.37 1 0.0
O2 O-2 0.151 0.391 0.271 1 0.0
O5 O-2 0.947 0.4971 0.615 1 0.0
O19 O-2 0.136 0.2105 0.596 1 0.0
O15 O-2 0.705 0.2189 0.6 1 0.0
O13 O-2 0.468 0.1055 0.953 1 0.0
O12 O-2 0.655 0.3913 0.233 1 0.0
Si4 Si+4 0.6456 0.4188 0.382 1 0.0
